data_4060959
loop_
_publ_author_name
'Burlakov, Vladimir V.'
'Arndt, Perdita'
'Baumann, Wolfgang'
'Spannenberg, Anke'
'Rosenthal, Uwe'

_publ_section_title
;
 Simple Functionalizations of Pentamethylcyclopentadienyl Ligands by
 Reactions of Decamethylzirconocene Complexes with Carbon Dioxide
;
_journal_coden_ASTM ORGND7
_journal_issue 5
_journal_name_full Organometallics
_journal_page_first 1317
_journal_page_last 1320
_journal_paper_doi 10.1021/om051063z
_journal_volume 25
_journal_year 2006
_chemical_formula_sum 'C35 H52 O4.25 Zr'
_chemical_formula_weight 631.99
_space_group_IT_number 14
_symmetry_cell_setting monoclinic
_symmetry_space_group_name_Hall '-P 2yn'
_symmetry_space_group_name_H-M 'P 1 21/n 1'
_cell_angle_alpha 90.00
_cell_angle_beta 93.21(3)
_cell_angle_gamma 90.00
_cell_formula_units_Z 8
_cell_length_a 13.363(3)
_cell_length_b 24.786(5)
_cell_length_c 21.233(4)
_cell_measurement_temperature 200(2)
_cell_volume 7021.7(25)
_diffrn_ambient_temperature 200(2)
_exptl_crystal_density_diffrn 1.196
_refine_ls_R_factor_obs 0.0593
_refine_ls_wR_factor_obs 0.1419
_cod_duplicate_entry 4074964
_cod_original_sg_symbol_H-M 'P 21/n'
_cod_database_code 4060959

loop_
_symmetry_equiv_pos_as_xyz
'x, y, z'
'-x+1/2, y+1/2, -z+1/2'
'-x, -y, -z'
'x-1/2, -y-1/2, z-1/2'

loop_
_atom_site_aniso_label
_atom_site_aniso_U_11
_atom_site_aniso_U_22
_atom_site_aniso_U_33
_atom_site_aniso_U_23
_atom_site_aniso_U_13
_atom_site_aniso_U_12
C1 0.017(5) 0.029(7) 0.049(7) 0.009(5) 0.002(4) -0.008(4)
C2 0.024(5) 0.033(7) 0.032(6) 0.000(4) -0.009(4) 0.001(4)
C3 0.023(5) 0.025(7) 0.027(6) -0.001(4) -0.005(4) 0.000(4)
C4 0.016(5) 0.029(7) 0.028(6) 0.002(4) -0.006(4) 0.006(4)
C5 0.022(5) 0.036(7) 0.032(6) 0.010(5) -0.009(4) -0.006(4)
C6 0.042(6) 0.049(8) 0.040(6) 0.018(5) 0.003(5) -0.004(5)
C7 0.028(6) 0.023(7) 0.042(6) 0.001(5) 0.004(5) 0.011(4)
C8 0.020(5) 0.029(7) 0.034(6) -0.004(4) -0.005(5) 0.009(4)
C9 0.036(6) 0.045(8) 0.032(6) 0.005(5) -0.004(5) 0.016(5)
C10 0.033(6) 0.018(7) 0.057(7) 0.007(5) 0.010(5) 0.000(4)
C11 0.028(6) 0.025(7) 0.050(7) -0.002(5) -0.006(5) 0.000(4)
C12 0.050(7) 0.037(8) 0.080(8) -0.002(6) -0.029(6) -0.006(5)
C13 0.018(5) 0.020(6) 0.054(7) 0.007(5) 0.003(5) -0.001(4)
C14 0.024(5) 0.018(6) 0.036(6) 0.003(4) -0.010(4) 0.000(4)
C15 0.013(5) 0.024(6) 0.030(6) 0.002(4) -0.008(4) -0.005(4)
C16 0.016(5) 0.015(6) 0.034(6) 0.009(4) -0.006(4) 0.000(4)
C17 0.032(5) 0.014(6) 0.034(6) 0.007(4) -0.004(5) -0.006(4)
C18 0.048(6) 0.034(7) 0.037(6) 0.017(5) 0.006(5) -0.003(5)
C19 0.039(6) 0.030(7) 0.035(6) -0.002(5) 0.004(5) 0.015(5)
C20 0.023(5) 0.028(7) 0.037(6) 0.007(4) -0.005(5) 0.004(4)
C21 0.022(5) 0.043(8) 0.071(7) 0.009(5) 0.008(5) 0.007(4)
C22 0.021(6) 0.023(7) 0.036(6) -0.002(5) -0.010(5) -0.002(4)
C23 0.032(6) 0.033(7) 0.025(6) -0.007(4) -0.007(5) 0.004(4)
C24 0.029(6) 0.077(9) 0.043(8) -0.011(6) -0.013(5) 0.006(5)
C25 0.075(8) 0.054(9) 0.048(8) -0.023(6) -0.022(6) 0.013(6)
C26 0.094(10) 0.093(11) 0.055(8) -0.006(8) -0.031(7) 0.015(8)
C28 0.030(6) 0.048(9) 0.030(6) 0.009(6) -0.007(5) 0.005(5)
C29 0.030(5) 0.044(8) 0.032(6) 0.003(5) -0.010(4) 0.002(5)
C30 0.021(5) 0.050(9) 0.026(6) 0.005(5) -0.012(5) 0.009(5)
C31 0.029(5) 0.037(7) 0.028(6) 0.000(4) -0.008(4) -0.001(5)
C32 0.030(6) 0.020(7) 0.033(6) 0.001(4) -0.010(5) -0.003(4)
C33 0.030(5) 0.019(7) 0.040(6) -0.010(4) -0.011(5) 0.001(4)
C34 0.014(5) 0.028(7) 0.051(6) 0.000(5) -0.011(4) 0.003(4)
C35 0.012(5) 0.021(7) 0.083(8) 0.008(6) -0.006(5) -0.004(4)
C36 0.043(6) 0.026(8) 0.122(10) -0.006(7) 0.004(6) -0.005(5)
C37 0.036(6) 0.049(8) 0.067(7) 0.015(5) 0.033(5) -0.003(5)
C38 0.028(5) 0.055(8) 0.062(7) -0.001(5) 0.022(5) 0.003(5)
C39 0.021(5) 0.022(7) 0.032(5) -0.001(4) -0.013(4) -0.004(4)
C40 0.061(7) 0.062(9) 0.037(6) -0.009(5) -0.004(5) 0.027(6)
C41 0.028(6) 0.023(7) 0.047(7) -0.003(5) -0.009(5) 0.000(4)
C42 0.026(6) 0.025(7) 0.042(6) 0.009(5) 0.004(5) -0.001(4)
C43 0.038(6) 0.010(6) 0.045(6) 0.009(5) -0.010(5) 0.003(4)
C44 0.045(6) 0.048(8) 0.041(6) 0.014(5) -0.010(5) 0.002(5)
C45 0.061(7) 0.059(9) 0.044(7) -0.009(5) 0.002(5) 0.023(6)
C46 0.017(5) 0.026(7) 0.051(6) -0.003(5) -0.006(4) -0.004(4)
C47 0.011(5) 0.044(8) 0.044(6) 0.003(5) -0.013(4) -0.007(4)
C48 0.018(5) 0.043(9) 0.081(8) -0.011(6) -0.007(5) 0.001(5)
C49 0.037(6) 0.036(9) 0.109(9) -0.011(7) -0.006(6) -0.002(5)
C50 0.029(6) 0.063(8) 0.051(6) -0.003(5) -0.020(5) 0.008(5)
C53 0.020(6) 0.051(9) 0.147(11) 0.007(7) 0.009(6) -0.002(5)
C54 0.042(7) 0.065(9) 0.091(9) 0.017(7) 0.015(6) -0.014(6)
C55 0.028(5) 0.036(7) 0.065(7) 0.004(5) -0.022(5) 0.002(4)
C56 0.043(6) 0.051(8) 0.061(7) 0.018(6) 0.009(5) -0.007(5)
C57 0.012(5) 0.043(8) 0.130(10) 0.004(7) 0.009(6) -0.006(5)
C58 0.044(7) 0.061(9) 0.081(8) 0.040(7) 0.004(6) -0.014(5)
C59 0.020(5) 0.073(9) 0.057(7) -0.009(6) -0.004(5) 0.013(5)
C61 0.110(13) 0.261(24) 0.038(8) -0.033(12) 0.009(8) -0.023(13)
C62 0.095(10) 0.128(13) 0.037(8) 0.004(8) -0.017(7) -0.009(8)
C63 0.041(6) 0.084(10) 0.038(8) -0.008(6) -0.022(5) 0.007(5)
C66 0.045(6) 0.074(9) 0.041(7) 0.016(6) -0.008(5) 0.020(5)
C67 0.042(6) 0.055(8) 0.083(8) 0.018(6) 0.021(6) 0.005(5)
C68 0.052(7) 0.029(8) 0.074(8) -0.006(5) -0.027(6) -0.007(5)
O1 0.049(4) 0.067(6) 0.044(4) -0.013(4) 0.020(4) -0.005(4)
O2 0.029(3) 0.036(5) 0.028(4) -0.001(3) -0.002(3) -0.005(3)
O3 0.014(3) 0.042(4) 0.036(4) -0.004(3) 0.000(3) 0.004(3)
O4 0.019(3) 0.044(5) 0.028(4) 0.000(3) -0.005(3) -0.001(3)
O5 0.041(4) 0.085(6) 0.040(4) -0.016(4) 0.006(4) -0.013(4)
O6 0.041(4) 0.023(5) 0.032(4) -0.007(3) 0.000(3) -0.010(3)
O7 0.018(3) 0.039(4) 0.030(3) 0.001(3) -0.004(3) 0.004(3)
O8 0.021(3) 0.033(4) 0.029(4) -0.002(3) -0.007(3) -0.003(3)
Zr1 0.0123(5) 0.0306(7) 0.0267(5) 0.0024(4) -0.0026(3) 0.0028(4)
Zr2 0.0138(5) 0.0233(6) 0.0267(5) 0.0033(4) -0.0030(4) -0.0003(4)

loop_
_atom_site_label
_atom_site_type_symbol
_atom_site_fract_x
_atom_site_fract_y
_atom_site_fract_z
_atom_site_U_iso_or_equiv
_atom_site_thermal_displace_type
_atom_site_occupancy
_atom_site_calc_flag
_atom_site_refinement_flags
_atom_site_disorder_group
C1 C 0.1216(6) 0.3100(3) 0.6532(4) 0.032(2) Uani 1 d . .
C2 C 0.1244(6) 0.3056(3) 0.5861(4) 0.030(2) Uani 1 d . .
C3 C 0.2137(6) 0.2772(3) 0.5744(4) 0.025(2) Uani 1 d . .
C4 C 0.2657(5) 0.2646(3) 0.6316(4) 0.025(2) Uani 1 d . .
C5 C 0.2081(6) 0.2838(4) 0.6816(4) 0.030(2) Uani 1 d . .
C6 C 0.2286(6) 0.2764(4) 0.7507(4) 0.043(3) Uani 1 d . .
H6A H 0.1762(6) 0.2944(4) 0.7734(4) 0.065 Uiso 1 calc R .
H6B H 0.2939(6) 0.2921(4) 0.7634(4) 0.065 Uiso 1 calc R .
H6C H 0.2290(6) 0.2378(4) 0.7607(4) 0.065 Uiso 1 calc R .
C7 C 0.1980(6) 0.4558(3) 0.6604(4) 0.031(2) Uani 1 d . .
C8 C 0.1406(6) 0.4451(3) 0.6046(4) 0.028(2) Uani 1 d . .
C9 C 0.2039(6) 0.4470(4) 0.5538(4) 0.038(3) Uani 1 d . .
C10 C 0.3018(6) 0.4616(3) 0.5784(5) 0.036(2) Uani 1 d . .
C11 C 0.2975(6) 0.4671(4) 0.6439(4) 0.035(2) Uani 1 d . .
C12 C 0.3806(7) 0.4886(4) 0.6880(5) 0.057(3) Uani 1 d . .
H12A H 0.3590(7) 0.4882(4) 0.7314(5) 0.085 Uiso 1 calc R .
H12B H 0.3966(7) 0.5256(4) 0.6760(5) 0.085 Uiso 1 calc R .
H12C H 0.4403(7) 0.4659(4) 0.6853(5) 0.085 Uiso 1 calc R .
C13 C 0.8546(6) 0.2139(3) 0.6787(4) 0.030(2) Uani 1 d . .
C14 C 0.8573(6) 0.2171(3) 0.7462(4) 0.027(2) Uani 1 d . .
C15 C 0.7681(5) 0.2433(3) 0.7627(4) 0.023(2) Uani 1 d . .
C16 C 0.7107(5) 0.2565(3) 0.7061(4) 0.022(2) Uani 1 d . .
C17 C 0.7634(6) 0.2391(3) 0.6539(4) 0.027(2) Uani 1 d . .
C18 C 0.7380(6) 0.2481(4) 0.5864(4) 0.040(3) Uani 1 d . .
H18A H 0.7888(6) 0.2310(4) 0.5614(4) 0.060 Uiso 1 calc R .
H18B H 0.7362(6) 0.2869(4) 0.5777(4) 0.060 Uiso 1 calc R .
H18C H 0.6722(6) 0.2323(4) 0.5750(4) 0.060 Uiso 1 calc R .
C19 C 0.7727(7) 0.0647(4) 0.6708(4) 0.035(2) Uani 1 d . .
C20 C 0.8422(6) 0.0774(3) 0.7210(4) 0.029(2) Uani 1 d . .
C21 C 0.9542(6) 0.0772(4) 0.7159(4) 0.045(3) Uani 1 d . .
H21A H 0.9871(6) 0.0873(4) 0.7567(4) 0.068 Uiso 1 calc R .
H21B H 0.9724(6) 0.1031(4) 0.6836(4) 0.068 Uiso 1 calc R .
H21C H 0.9761(6) 0.0410(4) 0.7042(4) 0.068 Uiso 1 calc R .
C22 C 0.5535(6) 0.1594(3) 0.6360(4) 0.027(2) Uani 1 d . .
C23 C 0.4656(6) 0.1629(3) 0.5902(4) 0.030(2) Uani 1 d . .
C24 C 0.4834(6) 0.1644(4) 0.5311(5) 0.050(3) Uani 1 d . .
C25 C 0.5004(7) 0.1708(4) 0.4703(5) 0.060(3) Uani 1 d . .
H25 H 0.5108(7) 0.2063(4) 0.4551(5) 0.072 Uiso 1 calc R .
C26 C 0.5036(7) 0.1257(4) 0.4255(5) 0.082(4) Uani 1 d D .
C28 C 0.3280(6) 0.3124(4) 0.4956(5) 0.036(3) Uani 1 d . .
C29 C 0.2523(6) 0.2694(4) 0.5099(4) 0.036(2) Uani 1 d . .
H29A H 0.1955(6) 0.2709(4) 0.4779(4) 0.043 Uiso 1 calc R .
H29B H 0.2838(6) 0.2334(4) 0.5074(4) 0.043 Uiso 1 calc R .
C30 C 0.6542(6) 0.2078(4) 0.8399(4) 0.033(2) Uani 1 d . .
C31 C 0.7346(6) 0.2493(4) 0.8283(4) 0.032(2) Uani 1 d . .
H31A H 0.7077(6) 0.2861(4) 0.8341(4) 0.038 Uiso 1 calc R .
H31B H 0.7923(6) 0.2441(4) 0.8590(4) 0.038 Uiso 1 calc R .
C32 C 0.4215(6) 0.3621(3) 0.7037(4) 0.028(2) Uani 1 d . .
C33 C 0.5083(6) 0.3574(3) 0.7503(4) 0.030(2) Uani 1 d . .
C34 C 0.6153(5) 0.3429(4) 0.7316(4) 0.031(2) Uani 1 d . .
H34 H 0.6537(5) 0.3377(4) 0.7730(4) 0.038 Uiso 1 calc R .
C35 C 0.6730(6) 0.3895(4) 0.6990(5) 0.039(3) Uani 1 d . .
C36 C 0.6633(7) 0.4409(4) 0.7386(5) 0.064(3) Uani 1 d . .
H36A H 0.5927(7) 0.4515(4) 0.7387(5) 0.095 Uiso 1 calc R .
H36B H 0.7021(7) 0.4700(4) 0.7205(5) 0.095 Uiso 1 calc R .
H36C H 0.6891(7) 0.4339(4) 0.7820(5) 0.095 Uiso 1 calc R .
C37 C 0.9380(6) 0.1971(4) 0.6385(4) 0.049(3) Uani 1 d . .
H37A H 0.9149(6) 0.1987(4) 0.5940(4) 0.074 Uiso 1 calc R .
H37B H 0.9585(6) 0.1601(4) 0.6494(4) 0.074 Uiso 1 calc R .
H37C H 0.9952(6) 0.2214(4) 0.6461(4) 0.074 Uiso 1 calc R .
C38 C 0.0349(6) 0.3292(4) 0.6906(4) 0.048(3) Uani 1 d . .
H38A H -0.0163(6) 0.3457(4) 0.6619(4) 0.071 Uiso 1 calc R .
H38B H 0.0592(6) 0.3558(4) 0.7219(4) 0.071 Uiso 1 calc R .
H38C H 0.0058(6) 0.2984(4) 0.7120(4) 0.071 Uiso 1 calc R .
C39 C 0.6132(5) 0.2869(3) 0.7022(4) 0.025(2) Uani 1 d . .
H39A H 0.5624(5) 0.2651(3) 0.7229(4) 0.031 Uiso 1 calc R .
H39B H 0.5906(5) 0.2905(3) 0.6571(4) 0.031 Uiso 1 calc R .
C40 C 0.1610(7) 0.4619(4) 0.7261(4) 0.054(3) Uani 1 d . .
H40A H 0.2178(7) 0.4693(4) 0.7560(4) 0.081 Uiso 1 calc R .
H40B H 0.1279(7) 0.4285(4) 0.7382(4) 0.081 Uiso 1 calc R .
H40C H 0.1131(7) 0.4919(4) 0.7266(4) 0.081 Uiso 1 calc R .
C41 C 0.6793(6) 0.0541(3) 0.6977(4) 0.033(2) Uani 1 d . .
C42 C 0.6924(6) 0.0612(3) 0.7642(4) 0.031(2) Uani 1 d . .
C43 C 0.7926(6) 0.0767(3) 0.7782(4) 0.031(2) Uani 1 d . .
C44 C 0.8390(6) 0.0827(4) 0.8442(4) 0.045(3) Uani 1 d . .
H44A H 0.9092(6) 0.0938(4) 0.8422(4) 0.068 Uiso 1 calc R .
H44B H 0.8360(6) 0.0480(4) 0.8663(4) 0.068 Uiso 1 calc R .
H44C H 0.8022(6) 0.1100(4) 0.8669(4) 0.068 Uiso 1 calc R .
C45 C 0.7933(7) 0.0583(4) 0.6033(4) 0.054(3) Uani 1 d . .
H45A H 0.7310(7) 0.0495(4) 0.5791(4) 0.082 Uiso 1 calc R .
H45B H 0.8420(7) 0.0292(4) 0.5988(4) 0.082 Uiso 1 calc R .
H45C H 0.8206(7) 0.0921(4) 0.5875(4) 0.082 Uiso 1 calc R .
C46 C 0.3631(5) 0.2334(3) 0.6392(4) 0.032(2) Uani 1 d . .
H46A H 0.3822(5) 0.2301(3) 0.6848(4) 0.038 Uiso 1 calc R .
H46B H 0.4163(5) 0.2543(3) 0.6197(4) 0.038 Uiso 1 calc R .
C47 C 0.3592(5) 0.1766(4) 0.6099(4) 0.033(2) Uani 1 d . .
H47 H 0.3190(5) 0.1813(4) 0.5691(4) 0.040 Uiso 1 calc R .
C48 C 0.3034(6) 0.1312(4) 0.6449(5) 0.048(3) Uani 1 d . .
C49 C 0.3127(7) 0.0778(4) 0.6098(5) 0.061(3) Uani 1 d . .
H49A H 0.2902(7) 0.0827(4) 0.5654(5) 0.092 Uiso 1 calc R .
H49B H 0.2710(7) 0.0505(4) 0.6289(5) 0.092 Uiso 1 calc R .
H49C H 0.3828(7) 0.0661(4) 0.6125(5) 0.092 Uiso 1 calc R .
C50 C 0.0411(6) 0.3174(4) 0.5377(4) 0.048(3) Uani 1 d . .
H50A H -0.0120(6) 0.3376(4) 0.5574(4) 0.072 Uiso 1 calc R .
H50B H 0.0138(6) 0.2834(4) 0.5206(4) 0.072 Uiso 1 calc R .
H50C H 0.0671(6) 0.3389(4) 0.5035(4) 0.072 Uiso 1 calc R .
C53 C 0.1915(6) 0.1452(4) 0.6441(6) 0.073(4) Uani 1 d . .
H53A H 0.1659(6) 0.1512(4) 0.6005(6) 0.109 Uiso 1 calc R .
H53B H 0.1823(6) 0.1780(4) 0.6689(6) 0.109 Uiso 1 calc R .
H53C H 0.1548(6) 0.1154(4) 0.6624(6) 0.109 Uiso 1 calc R .
C54 C 0.3382(7) 0.1224(4) 0.7130(5) 0.066(3) Uani 1 d . .
H54A H 0.3326(7) 0.1563(4) 0.7364(5) 0.098 Uiso 1 calc R .
H54B H 0.4082(7) 0.1104(4) 0.7153(5) 0.098 Uiso 1 calc R .
H54C H 0.2964(7) 0.0948(4) 0.7315(5) 0.098 Uiso 1 calc R .
C55 C 0.9456(6) 0.2052(4) 0.7909(4) 0.044(3) Uani 1 d . .
H55A H 0.9976(6) 0.1869(4) 0.7682(4) 0.066 Uiso 1 calc R .
H55B H 0.9244(6) 0.1820(4) 0.8250(4) 0.066 Uiso 1 calc R .
H55C H 0.9724(6) 0.2391(4) 0.8087(4) 0.066 Uiso 1 calc R .
C56 C 0.6144(6) 0.0493(4) 0.8104(4) 0.052(3) Uani 1 d . .
H56A H 0.5514(6) 0.0394(4) 0.7875(4) 0.077 Uiso 1 calc R .
H56B H 0.6038(6) 0.0814(4) 0.8363(4) 0.077 Uiso 1 calc R .
H56C H 0.6371(6) 0.0193(4) 0.8377(4) 0.077 Uiso 1 calc R .
C57 C 0.7843(6) 0.3749(4) 0.7009(5) 0.062(3) Uani 1 d . .
H57A H 0.8082(6) 0.3678(4) 0.7446(5) 0.092 Uiso 1 calc R .
H57B H 0.8222(6) 0.4050(4) 0.6841(5) 0.092 Uiso 1 calc R .
H57C H 0.7937(6) 0.3426(4) 0.6752(5) 0.092 Uiso 1 calc R .
C58 C 0.6373(7) 0.4004(4) 0.6309(5) 0.062(3) Uani 1 d . .
H58A H 0.5659(7) 0.4097(4) 0.6290(5) 0.093 Uiso 1 calc R .
H58B H 0.6474(7) 0.3681(4) 0.6054(5) 0.093 Uiso 1 calc R .
H58C H 0.6756(7) 0.4305(4) 0.6144(5) 0.093 Uiso 1 calc R .
C59 C 0.0264(6) 0.4463(4) 0.5971(4) 0.050(3) Uani 1 d . .
H59A H 0.0047(6) 0.4373(4) 0.5535(4) 0.075 Uiso 1 calc R .
H59B H 0.0024(6) 0.4825(4) 0.6073(4) 0.075 Uiso 1 calc R .
H59C H -0.0014(6) 0.4200(4) 0.6258(4) 0.075 Uiso 1 calc R .
C61 C 0.4726(6) 0.3964(5) 0.9160(6) 0.136(7) Uani 1 d D .
C62 C 0.4742(9) 0.3497(6) 0.8700(5) 0.087(4) Uani 1 d . .
H62 H 0.4637(9) 0.3142(6) 0.8851(5) 0.105 Uiso 1 calc R .
C63 C 0.4894(7) 0.3565(4) 0.8105(5) 0.055(3) Uani 1 d . .
C66 C 0.1722(7) 0.4428(4) 0.4855(4) 0.054(3) Uani 1 d . .
H66A H 0.2313(7) 0.4454(4) 0.4603(4) 0.080 Uiso 1 calc R .
H66B H 0.1258(7) 0.4723(4) 0.4739(4) 0.080 Uiso 1 calc R .
H66C H 0.1388(7) 0.4081(4) 0.4773(4) 0.080 Uiso 1 calc R .
C67 C 0.3891(7) 0.4721(4) 0.5385(5) 0.059(3) Uani 1 d . .
H67A H 0.3693(7) 0.4648(4) 0.4942(5) 0.089 Uiso 1 calc R .
H67B H 0.4449(7) 0.4484(4) 0.5521(5) 0.089 Uiso 1 calc R .
H67C H 0.4100(7) 0.5098(4) 0.5432(5) 0.089 Uiso 1 calc R .
C68 C 0.5871(6) 0.0330(4) 0.6635(5) 0.053(3) Uani 1 d . .
H68A H 0.5971(6) 0.0320(4) 0.6182(5) 0.079 Uiso 1 calc R .
H68B H 0.5303(6) 0.0566(4) 0.6715(5) 0.079 Uiso 1 calc R .
H68C H 0.5732(6) -0.0035(4) 0.6784(5) 0.079 Uiso 1 calc R .
O1 O 0.3839(5) 0.3074(3) 0.4518(3) 0.053(2) Uani 1 d . .
O2 O 0.3274(4) 0.3549(2) 0.5325(3) 0.0310(15) Uani 1 d . .
O3 O 0.3343(4) 0.3729(2) 0.7206(2) 0.0307(15) Uani 1 d . .
O4 O 0.4322(4) 0.3544(2) 0.6452(3) 0.0307(15) Uani 1 d . .
O5 O 0.5959(5) 0.2144(3) 0.8819(3) 0.055(2) Uani 1 d . .
O6 O 0.6552(4) 0.1657(2) 0.8051(3) 0.032(2) Uani 1 d . .
O7 O 0.6404(4) 0.1488(2) 0.6171(2) 0.0292(15) Uani 1 d . .
O8 O 0.5461(4) 0.1660(2) 0.6947(3) 0.0279(15) Uani 1 d . .
Zr1 Zr 0.26782(5) 0.36750(3) 0.61966(4) 0.0234(3) Uani 1 d . .
Zr2 Zr 0.71209(5) 0.15435(3) 0.71635(4) 0.0214(3) Uani 1 d . .
C27A C 0.4879(24) 0.0731(8) 0.4617(14) 0.102(12) Uiso 0.50 d PD 1
H27A H 0.4899(24) 0.0424(8) 0.4327(14) 0.153 Uiso 0.50 calc PR 1
H27B H 0.4226(24) 0.0741(8) 0.4806(14) 0.153 Uiso 0.50 calc PR 1
H27C H 0.5411(24) 0.0691(8) 0.4951(14) 0.153 Uiso 0.50 calc PR 1
C51A C 0.4371(14) 0.1342(9) 0.3652(7) 0.064(7) Uiso 0.50 d PD 1
H51A H 0.4425(14) 0.1029(9) 0.3374(7) 0.096 Uiso 0.50 calc PR 1
H51B H 0.4590(14) 0.1667(9) 0.3434(7) 0.096 Uiso 0.50 calc PR 1
H51C H 0.3672(14) 0.1386(9) 0.3760(7) 0.096 Uiso 0.50 calc PR 1
C52A C 0.6084(15) 0.1183(18) 0.4008(19) 0.177(20) Uiso 0.50 d PD 1
H52A H 0.6076(15) 0.0879(18) 0.3712(19) 0.266 Uiso 0.50 calc PR 1
H52B H 0.6566(15) 0.1111(18) 0.4362(19) 0.266 Uiso 0.50 calc PR 1
H52C H 0.6278(15) 0.1513(18) 0.3791(19) 0.266 Uiso 0.50 calc PR 1
C27B C 0.5300(18) 0.0706(6) 0.4550(10) 0.055(7) Uiso 0.50 d PD 2
H27D H 0.5304(18) 0.0432(6) 0.4218(10) 0.082 Uiso 0.50 calc PR 2
H27E H 0.4800(18) 0.0610(6) 0.4851(10) 0.082 Uiso 0.50 calc PR 2
H27F H 0.5964(18) 0.0725(6) 0.4769(10) 0.082 Uiso 0.50 calc PR 2
C51B C 0.3981(11) 0.1232(11) 0.3933(12) 0.092(9) Uiso 0.50 d PD 2
H51D H 0.3948(11) 0.0937(11) 0.3625(12) 0.138 Uiso 0.50 calc PR 2
H51E H 0.3832(11) 0.1574(11) 0.3716(12) 0.138 Uiso 0.50 calc PR 2
H51F H 0.3490(11) 0.1169(11) 0.4251(12) 0.138 Uiso 0.50 calc PR 2
C52B C 0.5824(26) 0.1403(19) 0.3786(17) 0.177(19) Uiso 0.50 d PD 2
H52D H 0.5872(26) 0.1112(19) 0.3477(17) 0.266 Uiso 0.50 calc PR 2
H52E H 0.6476(26) 0.1453(19) 0.4013(17) 0.266 Uiso 0.50 calc PR 2
H52F H 0.5628(26) 0.1738(19) 0.3567(17) 0.266 Uiso 0.50 calc PR 2
C60A C 0.4858(19) 0.4524(7) 0.8883(12) 0.056(7) Uiso 0.50 d PD 1
H60A H 0.4838(19) 0.4794(7) 0.9219(12) 0.084 Uiso 0.50 calc PR 1
H60B H 0.4317(19) 0.4594(7) 0.8563(12) 0.084 Uiso 0.50 calc PR 1
H60C H 0.5505(19) 0.4544(7) 0.8688(12) 0.084 Uiso 0.50 calc PR 1
C64A C 0.3659(11) 0.4053(12) 0.9354(13) 0.103(9) Uiso 0.50 d PD 1
H64A H 0.3647(11) 0.4354(12) 0.9652(13) 0.155 Uiso 0.50 calc PR 1
H64B H 0.3418(11) 0.3725(12) 0.9555(13) 0.155 Uiso 0.50 calc PR 1
H64C H 0.3224(11) 0.4135(12) 0.8979(13) 0.155 Uiso 0.50 calc PR 1
C65A C 0.5296(24) 0.3770(14) 0.9759(10) 0.159(14) Uiso 0.50 d PD 1
H65A H 0.5310(24) 0.4057(14) 1.0076(10) 0.239 Uiso 0.50 calc PR 1
H65B H 0.5983(24) 0.3675(14) 0.9664(10) 0.239 Uiso 0.50 calc PR 1
H65C H 0.4960(24) 0.3452(14) 0.9923(10) 0.239 Uiso 0.50 calc PR 1
C60B C 0.4864(56) 0.4436(19) 0.8715(29) 0.324(48) Uiso 0.50 d PD 2
H60D H 0.4874(56) 0.4774(19) 0.8954(29) 0.486 Uiso 0.50 calc PR 2
H60E H 0.4308(56) 0.4443(19) 0.8394(29) 0.486 Uiso 0.50 calc PR 2
H60F H 0.5498(56) 0.4394(19) 0.8509(29) 0.486 Uiso 0.50 calc PR 2
C64B C 0.4068(28) 0.3819(17) 0.9698(15) 0.186(17) Uiso 0.50 d PD 2
H64D H 0.4057(28) 0.4121(17) 0.9996(15) 0.278 Uiso 0.50 calc PR 2
H64E H 0.4337(28) 0.3498(17) 0.9916(15) 0.278 Uiso 0.50 calc PR 2
H64F H 0.3384(28) 0.3746(17) 0.9527(15) 0.278 Uiso 0.50 calc PR 2
C65B C 0.5760(8) 0.3927(6) 0.9498(6) 0.170(16) Uiso 0.50 d PD 2
H65D H 0.5835(8) 0.4215(6) 0.9813(6) 0.255 Uiso 0.50 calc PR 2
H65E H 0.6275(8) 0.3966(6) 0.9190(6) 0.255 Uiso 0.50 calc PR 2
H65F H 0.5834(8) 0.3576(6) 0.9708(6) 0.255 Uiso 0.50 calc PR 2
O9 O 0.1954(8) 0.6012(6) 0.5359(6) 0.110(12) Uiso 0.25 d PR 1
C69 C 0.1406(8) 0.6005(6) 0.5913(6) 0.133(25) Uiso 0.25 d PR 1
C70 C 0.1470(8) 0.6526(6) 0.6190(6) 0.205(41) Uiso 0.25 d PR 1
C71 C 0.2057(8) 0.6856(6) 0.5807(6) 0.094(17) Uiso 0.25 d PR 1
C72 C 0.2356(8) 0.6538(6) 0.5293(6) 0.018(8) Uiso 0.25 d PR 1
O11 O 0.1257(8) 0.6196(6) 0.6118(6) 0.172(20) Uiso 0.25 d PR 2
C77 C 0.1699(8) 0.5880(6) 0.5650(6) 0.176(32) Uiso 0.25 d PR 2
C78 C 0.2357(8) 0.6217(6) 0.5325(6) 0.094(17) Uiso 0.25 d PR 2
C79 C 0.2322(8) 0.6741(6) 0.5592(6) 0.103(18) Uiso 0.25 d PR 2
C80 C 0.1642(8) 0.6729(6) 0.6082(6) 0.114(22) Uiso 0.25 d PR 2

loop_
_geom_bond_atom_site_label_1
_geom_bond_atom_site_label_2
_geom_bond_distance
_geom_bond_site_symmetry_2
_geom_bond_publ_flag
C1 C5 1.429(11) . ?
C1 C2 1.430(11) . ?
C1 C38 1.517(10) . ?
C1 Zr1 2.553(8) . ?
C2 C3 1.420(11) . ?
C2 C50 1.501(11) . ?
C2 Zr1 2.525(8) . ?
C3 C4 1.399(10) . ?
C3 C29 1.503(11) . ?
C3 Zr1 2.526(8) . ?
C4 C5 1.428(11) . ?
C4 C46 1.515(10) . ?
C4 Zr1 2.564(8) . ?
C5 C6 1.489(11) . ?
C5 Zr1 2.604(8) . ?
C7 C8 1.402(11) . ?
C7 C11 1.421(11) . ?
C7 C40 1.513(11) . ?
C7 Zr1 2.550(8) . ?
C8 C9 1.409(11) . ?
C8 C59 1.526(10) . ?
C8 Zr1 2.575(8) . ?
C9 C10 1.429(12) . ?
C9 C66 1.491(11) . ?
C9 Zr1 2.536(9) . ?
C10 C11 1.403(11) . ?
C10 C67 1.501(11) . ?
C10 Zr1 2.543(8) . ?
C11 C12 1.510(11) . ?
C11 Zr1 2.547(9) . ?
C13 C14 1.432(11) . ?
C13 C17 1.443(11) . ?
C13 C37 1.501(11) . ?
C13 Zr2 2.572(8) . ?
C14 C15 1.418(10) . ?
C14 C55 1.502(10) . ?
C14 Zr2 2.539(8) . ?
C15 C16 1.428(10) . ?
C15 C31 1.494(10) . ?
C15 Zr2 2.511(8) . ?
C16 C17 1.413(10) . ?
C16 C39 1.505(10) . ?
C16 Zr2 2.540(8) . ?
C17 C18 1.471(10) . ?
C17 Zr2 2.597(8) . ?
C19 C20 1.410(11) . ?
C19 C41 1.426(11) . ?
C19 C45 1.483(11) . ?
C19 Zr2 2.571(8) . ?
C20 C43 1.415(11) . ?
C20 C21 1.506(10) . ?
C20 Zr2 2.579(8) . ?
C22 O8 1.268(9) . ?
C22 O7 1.276(9) . ?
C22 C23 1.484(11) . ?
C22 Zr2 2.648(8) . ?
C23 C24 1.291(12) . ?
C23 C47 1.543(11) . ?
C24 C25 1.333(13) . ?
C25 C26 1.472(13) . ?
C26 C51A 1.533(8) . ?
C26 C27B 1.533(8) . ?
C26 C52B 1.533(8) . ?
C26 C52A 1.533(8) . ?
C26 C51B 1.533(8) . ?
C26 C27A 1.533(8) . ?
C28 O1 1.231(10) . ?
C28 O2 1.313(10) . ?
C28 C29 1.513(12) . ?
C30 O5 1.227(9) . ?
C30 O6 1.281(10) . ?
C30 C31 1.517(12) . ?
C32 O3 1.268(9) . ?
C32 O4 1.272(9) . ?
C32 C33 1.487(11) . ?
C32 Zr1 2.647(8) . ?
C33 C63 1.319(12) . ?
C33 C34 1.547(10) . ?
C34 C39 1.521(11) . ?
C34 C35 1.570(11) . ?
C35 C57 1.528(11) . ?
C35 C58 1.521(12) . ?
C35 C36 1.537(12) . ?
C41 C42 1.424(11) . ?
C41 C68 1.490(11) . ?
C41 Zr2 2.550(8) . ?
C42 C43 1.409(11) . ?
C42 C56 1.500(10) . ?
C42 Zr2 2.542(8) . ?
C43 C44 1.507(11) . ?
C43 Zr2 2.535(8) . ?
C46 C47 1.539(11) . ?
C47 C48 1.560(12) . ?
C48 C54 1.510(13) . ?
C48 C49 1.526(12) . ?
C48 C53 1.534(11) . ?
C61 C62 1.52(2) . ?
C61 C60B 1.522(8) . ?
C61 C60A 1.522(8) . ?
C61 C64B 1.522(8) . ?
C61 C65B 1.522(8) . ?
C61 C65A 1.522(8) . ?
C61 C64A 1.522(8) . ?
C62 C63 1.301(14) . ?
O2 Zr1 2.078(6) . ?
O3 Zr1 2.278(5) . ?
O4 Zr1 2.257(5) . ?
O6 Zr2 2.090(6) . ?
O7 Zr2 2.269(5) . ?
O8 Zr2 2.258(5) . ?
O9 C72 1.42 . ?
O9 C69 1.42 . ?
C69 C70 1.42 . ?
C70 C71 1.42 . ?
C71 C72 1.42 . ?
O11 C80 1.42 . ?
O11 C77 1.42 . ?
C77 C78 1.42 . ?
C78 C79 1.42 . ?
C79 C80 1.42 . ?
